data_1550580
loop_
_publ_author_name
'JARRIGE , Lucie'
'Glava\<c, Danijel'
'Levitre, Guillaume'
'Retailleau, Pascal'
'Bernadat, Guillaume'
'Neuville, luc'
'Masson, Geraldine'

_publ_section_title
;
 Chiral Phosphoric Acid-Catalyzed Enantioselective Construction of
 Structurally Diverse Benzothiazolopyrimidines
;
_journal_name_full 'Chemical Science'
_journal_paper_doi 10.1039/C8SC05581E
_journal_year 2019
_chemical_absolute_configuration ad
_chemical_formula_moiety 'C18 H17 Br N2 O S'
_chemical_formula_sum 'C18 H17 Br N2 O S'
_chemical_formula_weight 389.30
_space_group_crystal_system monoclinic
_space_group_IT_number 4
_space_group_name_Hall 'P 2yb'
_space_group_name_H-M_alt 'P 1 21 1'
_symmetry_space_group_name_Hall 'P 2yb'
_symmetry_space_group_name_H-M 'P 1 21 1'
_atom_sites_solution_hydrogens mixed
_atom_sites_solution_primary dual
_atom_sites_solution_secondary difmap
_audit_creation_method SHELXL-2018/1
_audit_update_record
;
2018-06-26 deposited with the CCDC.
2019-02-07 downloaded from the CCDC.
;
_cell_angle_alpha 90
_cell_angle_beta 104.070(7)
_cell_angle_gamma 90
_cell_formula_units_Z 2
_cell_length_a 9.6687(7)
_cell_length_b 8.1636(5)
_cell_length_c 11.2423(8)
_cell_measurement_reflns_used 5102
_cell_measurement_temperature 293(2)
_cell_measurement_theta_max 23.6510
_cell_measurement_theta_min 3.5600
_cell_volume 860.75(11)
_computing_cell_refinement 'CrysAlisPro 1.171.39.46 (Rigaku OD, 2018)'
_computing_data_collection 'CrysAlisPro 1.171.39.46 (Rigaku OD, 2018)'
_computing_data_reduction 'CrysAlisPro 1.171.39.46 (Rigaku OD, 2018)'
_computing_structure_refinement 'SHELXL-2018/1 (Sheldrick, 2018)'
_computing_structure_solution 'SHELXT 2014/5 (Sheldrick, 2014)'
_diffrn_ambient_temperature 293(2)
_diffrn_detector 'HPAD Dectris PILATUS3R 200K'
_diffrn_measured_fraction_theta_full 0.996
_diffrn_measured_fraction_theta_max 0.997
_diffrn_measurement_device 'four-circle diffractometer'
_diffrn_measurement_device_type 'XtaLAB AFC12 (RINC): Kappa single'
_diffrn_radiation_monochromator 'Rigaku MaxFlux double bounced mirror'
_diffrn_radiation_probe x-ray
_diffrn_radiation_type 'Mo K\a'
_diffrn_radiation_wavelength 0.71073
_diffrn_reflns_av_R_equivalents 0.0684
_diffrn_reflns_av_unetI/netI 0.0466
_diffrn_reflns_Laue_measured_fraction_full 0.996
_diffrn_reflns_Laue_measured_fraction_max 0.997
_diffrn_reflns_limit_h_max 11
_diffrn_reflns_limit_h_min -11
_diffrn_reflns_limit_k_max 10
_diffrn_reflns_limit_k_min -10
_diffrn_reflns_limit_l_max 13
_diffrn_reflns_limit_l_min -13
_diffrn_reflns_number 17429
_diffrn_reflns_point_group_measured_fraction_full 0.997
_diffrn_reflns_point_group_measured_fraction_max 0.997
_diffrn_reflns_theta_full 25.242
_diffrn_reflns_theta_max 25.999
_diffrn_reflns_theta_min 3.531
_diffrn_source 'micro-focus sealed X-ray tube'
_diffrn_source_type 'Rigaku (Mo) mm003 X-ray Source'
_exptl_absorpt_coefficient_mu 2.514
_exptl_absorpt_correction_T_max 1.00000
_exptl_absorpt_correction_T_min 0.36373
_exptl_absorpt_correction_type multi-scan
_exptl_absorpt_process_details
;
CrysAlisPro 1.171.39.46 (Rigaku Oxford Diffraction, 2018)
Empirical absorption correction using spherical harmonics,
 implemented in SCALE3 ABSPACK scaling algorithm.
;
_exptl_crystal_colour colourless
_exptl_crystal_density_diffrn 1.502
_exptl_crystal_description stick
_exptl_crystal_F_000 396
_exptl_crystal_recrystallization_method 'Re-crystallisation from solvent: ethyl acetate / dichloromethane'
_exptl_crystal_size_max 0.17
_exptl_crystal_size_mid 0.05
_exptl_crystal_size_min 0.05
_refine_diff_density_max 0.433
_refine_diff_density_min -0.354
_refine_diff_density_rms 0.048
_refine_ls_abs_structure_details
;
 Flack x determined using 1072 quotients [(I+)-(I-)]/[(I+)+(I-)]
 (Parsons, Flack and Wagner, Acta Cryst. B69 (2013) 249-259).
;
_refine_ls_abs_structure_Flack -0.006(7)
_refine_ls_extinction_method none
_refine_ls_goodness_of_fit_ref 1.024
_refine_ls_hydrogen_treatment mixed
_refine_ls_matrix_type full
_refine_ls_number_parameters 215
_refine_ls_number_reflns 3378
_refine_ls_number_restraints 1
_refine_ls_restrained_S_all 1.024
_refine_ls_R_factor_all 0.0544
_refine_ls_R_factor_gt 0.0418
_refine_ls_shift/su_max 0.000
_refine_ls_shift/su_mean 0.000
_refine_ls_structure_factor_coef Fsqd
_refine_ls_weighting_details 'w=1/[\s^2^(Fo^2^)+(0.0275P)^2^+0.4921P] where P=(Fo^2^+2Fc^2^)/3'
_refine_ls_weighting_scheme calc
_refine_ls_wR_factor_gt 0.0829
_refine_ls_wR_factor_ref 0.0874
_reflns_Friedel_coverage 0.864
_reflns_Friedel_fraction_full 0.998
_reflns_Friedel_fraction_max 0.998
_reflns_number_gt 2860
_reflns_number_total 3379
_reflns_threshold_expression 'I > 2\s(I)'
_cod_data_source_file c8sc05581e2.cif
_cod_data_source_block LJA1294B
_cod_database_code 1550580
_shelx_space_group_comment
;
The symmetry employed for this shelxl refinement is uniquely defined
by the following loop, which should always be used as a source of
symmetry information in preference to the above space-group names.
They are only intended as comments.
;

loop_
_space_group_symop_operation_xyz
'x, y, z'
'-x, y+1/2, -z'

loop_
_atom_site_label
_atom_site_type_symbol
_atom_site_fract_x
_atom_site_fract_y
_atom_site_fract_z
_atom_site_U_iso_or_equiv
_atom_site_adp_type
_atom_site_occupancy
_atom_site_site_symmetry_order
_atom_site_calc_flag
_atom_site_refinement_flags_posn
_atom_site_refinement_flags_adp
_atom_site_refinement_flags_occupancy
Br1 Br 1.07184(8) -0.19560(9) 0.87982(7) 0.0824(3) Uani 1 1 d . . .
O1 O 0.6127(4) 0.5931(4) 0.3802(4) 0.0525(9) Uani 1 1 d . . .
H1 H 0.573(6) 0.580(8) 0.445(6) 0.065(19) Uiso 1 1 d . . .
S1 S 0.34481(15) 0.10682(16) 0.22432(13) 0.0503(4) Uani 1 1 d . . .
N6 N 0.5325(5) 0.1510(5) 0.4388(4) 0.0455(10) Uani 1 1 d . . .
N4 N 0.5234(4) 0.3464(5) 0.2790(4) 0.0423(10) Uani 1 1 d . . .
C17 C 0.3792(7) 0.5109(8) -0.0345(6) 0.0590(16) Uani 1 1 d . . .
H17 H 0.388909 0.598916 -0.084314 0.071 Uiso 1 1 calc R U .
C9 C 0.8802(7) -0.1169(7) 0.6530(6) 0.0587(16) Uani 1 1 d . . .
H9 H 0.909093 -0.216470 0.626886 0.070 Uiso 1 1 calc R U .
C2 C 0.7408(5) 0.3329(7) 0.4409(4) 0.0423(11) Uani 1 1 d . . .
H2 H 0.784085 0.248300 0.399794 0.051 Uiso 1 1 calc R U .
C18 C 0.4622(6) 0.5076(7) 0.0852(5) 0.0557(15) Uani 1 1 d . . .
H18A H 0.526320 0.591542 0.114857 0.067 Uiso 1 1 calc R U .
C5 C 0.4828(5) 0.2071(6) 0.3313(5) 0.0397(11) Uani 1 1 d . . .
C10 C 0.9322(6) -0.0664(7) 0.7716(5) 0.0500(14) Uani 1 1 d . . .
C7 C 0.7418(5) 0.1301(6) 0.6099(4) 0.0409(11) Uani 1 1 d . . .
C14 C 0.3460(5) 0.2561(6) 0.1134(5) 0.0417(12) Uani 1 1 d . . .
C11 C 0.8862(7) 0.0753(8) 0.8123(5) 0.0578(15) Uani 1 1 d . . .
H11 H 0.918388 0.106327 0.893953 0.069 Uiso 1 1 calc R U .
C1 C 0.6504(5) 0.2448(6) 0.5175(5) 0.0424(12) Uani 1 1 d . . .
H1A H 0.609570 0.327601 0.562111 0.051 Uiso 1 1 calc R U .
C3 C 0.6490(5) 0.4399(6) 0.3417(5) 0.0403(12) Uani 1 1 d . . .
H3 H 0.704675 0.460290 0.281142 0.048 Uiso 1 1 calc R U .
C15 C 0.2646(6) 0.2610(7) -0.0064(5) 0.0493(13) Uani 1 1 d . . .
H15 H 0.198118 0.179211 -0.035559 0.059 Uiso 1 1 calc R U .
C20 C 0.8621(6) 0.4326(8) 0.5210(6) 0.0605(16) Uani 1 1 d . . .
H20A H 0.825053 0.500937 0.575442 0.091 Uiso 1 1 calc R U .
H20B H 0.905080 0.499768 0.469753 0.091 Uiso 1 1 calc R U .
H20C H 0.932384 0.359589 0.568006 0.091 Uiso 1 1 calc R U .
C12 C 0.7910(6) 0.1726(7) 0.7309(5) 0.0544(14) Uani 1 1 d . . .
H12 H 0.759381 0.269536 0.758841 0.065 Uiso 1 1 calc R U .
C8 C 0.7847(7) -0.0188(7) 0.5726(5) 0.0537(14) Uani 1 1 d . . .
H8 H 0.748689 -0.053408 0.492180 0.064 Uiso 1 1 calc R U .
C16 C 0.2830(7) 0.3888(7) -0.0825(5) 0.0551(15) Uani 1 1 d . . .
C19 C 0.2012(9) 0.3918(10) -0.2150(6) 0.080(2) Uani 1 1 d . . .
H19A H 0.112562 0.448542 -0.222118 0.120 Uiso 0.53(9) 1 calc R U P
H19B H 0.182375 0.281563 -0.244274 0.120 Uiso 0.53(9) 1 calc R U P
H19C H 0.256386 0.447141 -0.263096 0.120 Uiso 0.53(9) 1 calc R U P
H19D H 0.254987 0.336289 -0.264207 0.120 Uiso 0.47(9) 1 calc R U P
H19E H 0.185174 0.503268 -0.242051 0.120 Uiso 0.47(9) 1 calc R U P
H19F H 0.111163 0.337690 -0.223229 0.120 Uiso 0.47(9) 1 calc R U P
C13 C 0.4473(5) 0.3777(6) 0.1587(5) 0.0420(12) Uani 1 1 d . . .

loop_
_atom_site_aniso_label
_atom_site_aniso_U_11
_atom_site_aniso_U_22
_atom_site_aniso_U_33
_atom_site_aniso_U_23
_atom_site_aniso_U_13
_atom_site_aniso_U_12
Br1 0.0828(5) 0.0786(5) 0.0843(5) 0.0340(4) 0.0175(4) 0.0258(4)
O1 0.069(3) 0.035(2) 0.060(2) -0.0021(18) 0.029(2) -0.0034(18)
S1 0.0558(8) 0.0442(7) 0.0480(8) 0.0070(6) 0.0066(6) -0.0146(6)
N6 0.048(3) 0.048(3) 0.040(2) 0.0047(19) 0.010(2) -0.008(2)
N4 0.044(2) 0.039(2) 0.045(2) 0.0024(18) 0.0117(19) -0.0092(18)
C17 0.065(4) 0.059(4) 0.057(4) 0.026(3) 0.022(3) 0.002(3)
C9 0.079(4) 0.041(3) 0.063(4) 0.001(3) 0.030(3) 0.011(3)
C2 0.039(3) 0.045(3) 0.045(3) -0.009(2) 0.014(2) -0.002(2)
C18 0.058(4) 0.050(3) 0.060(4) 0.011(3) 0.015(3) -0.007(3)
C5 0.039(3) 0.037(3) 0.045(3) 0.002(2) 0.014(2) -0.001(2)
C10 0.054(3) 0.048(3) 0.051(3) 0.016(3) 0.017(3) 0.006(3)
C7 0.046(3) 0.040(3) 0.041(3) -0.002(2) 0.017(2) 0.001(2)
C14 0.046(3) 0.039(3) 0.042(3) 0.003(2) 0.015(2) 0.000(2)
C11 0.068(4) 0.059(4) 0.044(3) -0.005(3) 0.009(3) 0.007(3)
C1 0.049(3) 0.038(3) 0.042(3) -0.004(2) 0.016(2) -0.002(2)
C3 0.044(3) 0.038(3) 0.045(3) -0.004(2) 0.022(2) -0.006(2)
C15 0.050(3) 0.047(3) 0.051(3) 0.001(2) 0.012(3) 0.001(2)
C20 0.055(4) 0.066(4) 0.060(4) -0.006(3) 0.012(3) -0.015(3)
C12 0.069(4) 0.045(3) 0.047(3) -0.009(2) 0.010(3) 0.012(3)
C8 0.070(4) 0.050(3) 0.042(3) -0.009(3) 0.016(3) -0.002(3)
C16 0.057(4) 0.061(4) 0.048(3) 0.005(3) 0.013(3) 0.011(3)
C19 0.097(5) 0.088(5) 0.049(4) 0.011(3) 0.004(4) 0.004(4)
C13 0.041(3) 0.043(3) 0.042(3) 0.004(2) 0.011(2) 0.001(2)

loop_
_atom_type_symbol
_atom_type_description
_atom_type_scat_dispersion_real
_atom_type_scat_dispersion_imag
_atom_type_scat_source
C C 0.0033 0.0016 'International Tables Vol C Tables 4.2.6.8 and 6.1.1.4'
H H 0.0000 0.0000 'International Tables Vol C Tables 4.2.6.8 and 6.1.1.4'
Br Br -0.2901 2.4595 'International Tables Vol C Tables 4.2.6.8 and 6.1.1.4'
N N 0.0061 0.0033 'International Tables Vol C Tables 4.2.6.8 and 6.1.1.4'
O O 0.0106 0.0060 'International Tables Vol C Tables 4.2.6.8 and 6.1.1.4'
S S 0.1246 0.1234 'International Tables Vol C Tables 4.2.6.8 and 6.1.1.4'

loop_
_geom_angle_atom_site_label_1
_geom_angle_atom_site_label_2
_geom_angle_atom_site_label_3
_geom_angle
C14 S1 C5 91.6(2)
C5 N6 C1 116.2(4)
C5 N4 C13 115.2(4)
C5 N4 C3 120.9(4)
C13 N4 C3 123.5(4)
C16 C17 C18 122.7(5)
C10 C9 C8 119.5(5)
C3 C2 C20 110.7(5)
C3 C2 C1 111.5(4)
C20 C2 C1 112.1(4)
C13 C18 C17 118.5(6)
N6 C5 N4 128.4(5)
N6 C5 S1 121.9(4)
N4 C5 S1 109.8(4)
C11 C10 C9 120.8(5)
C11 C10 Br1 119.8(4)
C9 C10 Br1 119.4(4)
C12 C7 C8 117.8(5)
C12 C7 C1 121.9(4)
C8 C7 C1 120.3(5)
C15 C14 C13 121.0(5)
C15 C14 S1 127.8(4)
C13 C14 S1 111.1(4)
C10 C11 C12 119.2(5)
N6 C1 C7 109.1(4)
N6 C1 C2 111.5(4)
C7 C1 C2 110.8(4)
O1 C3 N4 112.1(4)
O1 C3 C2 115.7(4)
N4 C3 C2 108.8(4)
C14 C15 C16 119.6(5)
C7 C12 C11 121.7(5)
C9 C8 C7 120.9(5)
C17 C16 C15 118.4(5)
C17 C16 C19 121.1(6)
C15 C16 C19 120.4(6)
C18 C13 N4 128.1(5)
C18 C13 C14 119.6(5)
N4 C13 C14 112.3(4)

loop_
_geom_bond_atom_site_label_1
_geom_bond_atom_site_label_2
_geom_bond_distance
Br1 C10 1.902(5)
O1 C3 1.395(6)
S1 C14 1.746(5)
S1 C5 1.765(5)
N6 C5 1.273(6)
N6 C1 1.476(6)
N4 C5 1.380(6)
N4 C13 1.396(7)
N4 C3 1.462(6)
C17 C16 1.380(9)
C17 C18 1.389(8)
C9 C10 1.369(8)
C9 C8 1.381(8)
C2 C3 1.521(7)
C2 C20 1.527(7)
C2 C1 1.546(7)
C18 C13 1.373(8)
C10 C11 1.357(8)
C7 C12 1.372(7)
C7 C8 1.382(7)
C7 C1 1.513(7)
C14 C15 1.385(7)
C14 C13 1.401(7)
C11 C12 1.381(8)
C15 C16 1.388(8)
C16 C19 1.508(9)
